data_7133456
loop_
_publ_author_name
'He, Bin'
'Chen, Gen-Qiang'
'Zhang, Xumu'

_publ_section_title
;
 Highly efficient synthesis of enantioenriched vicinal halohydrins
 <i>via</i> Ir-catalyzed asymmetric hydrogenation using dynamic kinetic
 resolution.
;
_journal_issue 72
_journal_name_full 'Chemical communications (Cambridge, England)'
_journal_page_first 9785
_journal_page_last 9788
_journal_paper_doi 10.1039/d4cc02529f
_journal_volume 60
_journal_year 2024
_chemical_absolute_configuration ad
_chemical_formula_moiety 'C9 H8 Cl2 O2'
_chemical_formula_sum 'C9 H8 Cl2 O2'
_chemical_formula_weight 219.05
_space_group_crystal_system monoclinic
_space_group_IT_number 4
_space_group_name_Hall 'P 2yb'
_space_group_name_H-M_alt 'P 1 21 1'
_atom_sites_solution_hydrogens mixed
_atom_sites_solution_primary dual
_audit_creation_date 2022-05-24
_audit_creation_method
;
Olex2 1.5
(compiled 2022.04.07 svn.rca3783a0 for OlexSys, GUI svn.r6498)
;
_audit_update_record
;
2022-05-26 deposited with the CCDC.	2024-07-30 downloaded from the CCDC.
;
_cell_angle_alpha 90
_cell_angle_beta 110.291(3)
_cell_angle_gamma 90
_cell_formula_units_Z 2
_cell_length_a 8.7032(9)
_cell_length_b 4.8645(5)
_cell_length_c 11.7272(12)
_cell_measurement_reflns_used 8633
_cell_measurement_temperature 100(2)
_cell_measurement_theta_max 72.21
_cell_measurement_theta_min 4.02
_cell_volume 465.68(8)
_computing_cell_refinement 'SAINT V8.40A (Bruker, 2019)'
_computing_data_collection 'Apex3 (Bruker 2018)'
_computing_data_reduction 'SAINT V8.40A (Bruker, 2019)'
_computing_molecular_graphics 'Olex2 1.5 (Dolomanov et al., 2009)'
_computing_publication_material 'Olex2 1.5 (Dolomanov et al., 2009)'
_computing_structure_refinement 'SHELXL 2019/2 (Sheldrick, 2015)'
_computing_structure_solution 'ShelXT 2014'
_diffrn_ambient_temperature 100(2)
_diffrn_detector 'Bruker PHOTON II area detector'
_diffrn_detector_area_resol_mean 7.9
_diffrn_detector_type 'CMOS area detector'
_diffrn_measured_fraction_theta_full 0.998
_diffrn_measured_fraction_theta_max 0.994
_diffrn_measurement_device 'three-circle diffractometer'
_diffrn_measurement_device_type 'Bruker D8 VENTURE'
_diffrn_measurement_method '\w and \f scans'
_diffrn_radiation_monochromator 'mirror optics'
_diffrn_radiation_probe x-ray
_diffrn_radiation_type CuK\a
_diffrn_radiation_wavelength 1.54178
_diffrn_reflns_av_R_equivalents 0.0549
_diffrn_reflns_av_unetI/netI 0.0411
_diffrn_reflns_Laue_measured_fraction_full 0.998
_diffrn_reflns_Laue_measured_fraction_max 0.994
_diffrn_reflns_limit_h_max 10
_diffrn_reflns_limit_h_min -10
_diffrn_reflns_limit_k_max 5
_diffrn_reflns_limit_k_min -5
_diffrn_reflns_limit_l_max 14
_diffrn_reflns_limit_l_min -14
_diffrn_reflns_number 7937
_diffrn_reflns_point_group_measured_fraction_full 0.997
_diffrn_reflns_point_group_measured_fraction_max 0.989
_diffrn_reflns_theta_full 67.679
_diffrn_reflns_theta_max 72.281
_diffrn_reflns_theta_min 4.019
_diffrn_source 'microfocus sealed X-ray tube'
_diffrn_source_current 1.11
_diffrn_source_power 0.05550000000000001
_diffrn_source_type 'Incoatec I\ms'
_diffrn_source_voltage 50.0
_diffrn_standards_number 0
_exptl_absorpt_coefficient_mu 5.971
_exptl_absorpt_correction_T_max 0.7536
_exptl_absorpt_correction_T_min 0.3653
_exptl_absorpt_correction_type multi-scan
_exptl_absorpt_process_details
;
SADABS-2016/2 (Bruker,2016/2) was used for absorption correction.
wR2(int) was 0.1429 before and 0.0913 after correction.
The Ratio of minimum to maximum transmission is 0.4847.
The \l/2 correction factor is Not present.
;
_exptl_crystal_colour colourless
_exptl_crystal_colour_primary colourless
_exptl_crystal_density_diffrn 1.562
_exptl_crystal_description block
_exptl_crystal_F_000 224
_exptl_crystal_size_max 0.35
_exptl_crystal_size_mid 0.31
_exptl_crystal_size_min 0.24
_refine_diff_density_max 1.023
_refine_diff_density_min -0.316
_refine_diff_density_rms 0.091
_refine_ls_abs_structure_details
;
 Flack x determined using 766 quotients [(I+)-(I-)]/[(I+)+(I-)]
 (Parsons, Flack and Wagner, Acta Cryst. B69 (2013) 249-259).
;
_refine_ls_abs_structure_Flack 0.02(3)
_refine_ls_extinction_method none
_refine_ls_goodness_of_fit_ref 1.172
_refine_ls_hydrogen_treatment constr
_refine_ls_matrix_type full
_refine_ls_number_parameters 159
_refine_ls_number_reflns 1806
_refine_ls_number_restraints 35
_refine_ls_restrained_S_all 1.160
_refine_ls_R_factor_all 0.0552
_refine_ls_R_factor_gt 0.0550
_refine_ls_shift/su_max 0.000
_refine_ls_shift/su_mean 0.000
_refine_ls_structure_factor_coef Fsqd
_refine_ls_weighting_details 'w=1/[\s^2^(Fo^2^)+(0.0233P)^2^+1.6071P] where P=(Fo^2^+2Fc^2^)/3'
_refine_ls_weighting_scheme calc
_refine_ls_wR_factor_gt 0.1327
_refine_ls_wR_factor_ref 0.1328
_reflns_Friedel_coverage 0.767
_reflns_Friedel_fraction_full 0.996
_reflns_Friedel_fraction_max 0.982
_reflns_number_gt 1803
_reflns_number_total 1806
_reflns_threshold_expression 'I > 2\s(I)'
_cod_data_source_file d4cc02529f2.cif
_cod_data_source_block cxy3548_0m
_cod_depositor_comments 'Adding full bibliography for 7133455--7133456.cif.'
_cod_database_code 7133456
_shelx_shelxl_version_number 2019/2
_shelx_space_group_comment
;
The symmetry employed for this shelxl refinement is uniquely defined
by the following loop, which should always be used as a source of
symmetry information in preference to the above space-group names.
They are only intended as comments.
;
_olex2_refinement_description
;
1. Fixed Uiso
 At 1.2 times of:
  All C(H) groups, All C(H,H) groups
 At 1.5 times of:
  All O(H) groups
2. Restrained distances
 C2-C7 \\sim C2A-C7A
 with sigma of 0.04
 O2-C8 \\sim O2A-C8A
 with sigma of 0.04
 C2-C8 \\sim C2A-C8A
 with sigma of 0.02
 C4-C7 \\sim C4A-C7A
 with sigma of 0.04
 O2-C9 \\sim O2A-C9A
 with sigma of 0.02
 O2-C6 \\sim O2A-C6A
 with sigma of 0.04
 C5-C8 \\sim C5A-C8A
 with sigma of 0.04
 C5-C7 \\sim C5A-C7A
 with sigma of 0.02
 C7-C8 \\sim C7A-C8A
 with sigma of 0.02
 C8-C9 \\sim C8A-C9A
 with sigma of 0.02
 C3-C8 \\sim C3A-C8A
 with sigma of 0.04
 C6-C8 \\sim C6A-C8A
 with sigma of 0.04
 Cl1-C7 \\sim Cl1A-C7A
 with sigma of 0.04
 C7-C9 \\sim C7A-C9A
 with sigma of 0.04
 O1-C8 \\sim O1A-C8A
 with sigma of 0.04
 O1-C2 \\sim O1A-C2A
 with sigma of 0.02
 O1-C1 \\sim O1A-C1A
 with sigma of 0.02
 Cl2-C6 \\sim Cl2A-C6A
 with sigma of 0.02
 Cl1-C5 \\sim Cl1A-C5A
 with sigma of 0.02
 C2-C3 \\sim C2A-C3A
 with sigma of 0.02
 C1-C6 \\sim C1A-C6A
 with sigma of 0.02
 Cl1-C4 \\sim Cl1A-C4A
 with sigma of 0.04
 C3-C4 \\sim C3A-C4A
 with sigma of 0.02
 Cl2-C1 \\sim Cl2A-C1A
 with sigma of 0.04
 Cl2-C9 \\sim Cl2A-C9A
 with sigma of 0.04
 C4-C5 \\sim C4A-C5A
 with sigma of 0.02
 O1-C3 \\sim O1A-C3A
 with sigma of 0.04
 O1-C6 \\sim O1A-C6A
 with sigma of 0.04
 C1-C2 \\sim C1A-C2A
 with sigma of 0.04
 C1-C9 \\sim C1A-C9A
 with sigma of 0.04
 C6-C9 \\sim C6A-C9A
 with sigma of 0.02
 C2-C4 \\sim C2A-C4A
 with sigma of 0.04
 C2-C9 \\sim C2A-C9A
 with sigma of 0.04
 C3-C5 \\sim C3A-C5A
 with sigma of 0.04
3. Uiso/Uaniso restraints and constraints
Uanis(O2A) = Uanis(O2)
Uanis(C5) = Uanis(C5A)
Uanis(C1A) = Uanis(C1)
Uanis(C3A) = Uanis(C3)
Uanis(C8) = Uanis(C8A)
Uanis(C6A) = Uanis(C6)
Uanis(Cl1) = Uanis(Cl1A)
Uanis(C4) = Uanis(C4A)
Uanis(C2) = Uanis(C2A)
Uanis(C7) = Uanis(C7A)
Uanis(C9) = Uanis(C9A)
Uanis(Cl2) = Uanis(Cl2A)
Uanis(O1) = Uanis(O1A)
4. Others
 Sof(C8A)=Sof(Cl1A)=Sof(C5A)=Sof(C4A)=Sof(H4A)=Sof(C7A)=Sof(H7A)=Sof(C3A)=
 Sof(H3A)=Sof(C2A)=Sof(C9A)=Sof(H9A)=Sof(O1A)=Sof(O2A)=Sof(H2A)=Sof(C6A)=
 Sof(H6A)=Sof(C1A)=Sof(H1AA)=Sof(H1AB)=Sof(Cl2A)=1-FVAR(1)
 Sof(Cl1)=Sof(Cl2)=Sof(O1)=Sof(O2)=Sof(H2)=Sof(C1)=Sof(H1A)=Sof(H1B)=Sof(C2)=
 Sof(C3)=Sof(H3)=Sof(C4)=Sof(H4)=Sof(C5)=Sof(C6)=Sof(H6)=Sof(C7)=Sof(H7)=
 Sof(C8)=Sof(C9)=Sof(H9)=FVAR(1)
5.a Riding coordinates:
 O2A(H2A)
5.b Ternary CH refined with riding coordinates:
 C6(H6), C9(H9), C9A(H9A), C6A(H6A)
5.c Secondary CH2 refined with riding coordinates:
 C1(H1A,H1B), C1A(H1AA,H1AB)
5.d Aromatic/amide H refined with riding coordinates:
 C3(H3), C4(H4), C7(H7), C4A(H4A), C7A(H7A), C3A(H3A)
5.e Idealised tetrahedral OH refined as rotating group:
 O2(H2)
;
_olex2_submission_special_instructions 'No special instructions were received'

loop_
_space_group_symop_operation_xyz
'x, y, z'
'-x, y+1/2, -z'

loop_
_atom_site_label
_atom_site_type_symbol
_atom_site_fract_x
_atom_site_fract_y
_atom_site_fract_z
_atom_site_U_iso_or_equiv
_atom_site_adp_type
_atom_site_occupancy
_atom_site_site_symmetry_order
_atom_site_calc_flag
_atom_site_refinement_flags_posn
_atom_site_refinement_flags_adp
_atom_site_refinement_flags_occupancy
_atom_site_disorder_assembly
_atom_site_disorder_group
Cl1 Cl 0.6503(2) 0.7828(4) 0.16339(19) 0.0372(5) Uani 0.930(3) 1 d D . P A 1
Cl2 Cl 0.1441(2) 0.5547(3) 0.46386(14) 0.0219(4) Uani 0.930(3) 1 d D . P A 1
O1 O 0.0069(5) 0.4783(10) 0.1836(4) 0.0223(11) Uani 0.930(3) 1 d D . P A 1
O2 O 0.4325(6) 0.2115(10) 0.4601(4) 0.0206(10) Uani 0.930(3) 1 d D . P A 1
H2 H 0.471309 0.052412 0.476842 0.031 Uiso 0.930(3) 1 calc R U P A 1
C1 C -0.0068(8) 0.2580(15) 0.2592(7) 0.0235(15) Uani 0.930(3) 1 d D . P A 1
H1A H -0.013175 0.082676 0.214920 0.028 Uiso 0.930(3) 1 calc R U P A 1
H1B H -0.109961 0.279202 0.276120 0.028 Uiso 0.930(3) 1 calc R U P A 1
C2 C 0.1609(8) 0.5300(17) 0.1801(6) 0.0177(15) Uani 0.930(3) 1 d D . P A 1
C3 C 0.1685(9) 0.7202(15) 0.0941(6) 0.0243(15) Uani 0.930(3) 1 d D . P A 1
H3 H 0.070360 0.797759 0.039525 0.029 Uiso 0.930(3) 1 calc R U P A 1
C4 C 0.3183(10) 0.7979(17) 0.0874(8) 0.0258(19) Uani 0.930(3) 1 d D . P A 1
H4 H 0.323818 0.928357 0.028701 0.031 Uiso 0.930(3) 1 calc R U P A 1
C5 C 0.4592(9) 0.6827(15) 0.1675(6) 0.0232(15) Uani 0.930(3) 1 d D . P A 1
C6 C 0.1344(8) 0.2437(14) 0.3780(6) 0.0192(14) Uani 0.930(3) 1 d D . P A 1
H6 H 0.117567 0.083946 0.426028 0.023 Uiso 0.930(3) 1 calc R U P A 1
C7 C 0.4553(9) 0.4897(13) 0.2533(6) 0.0174(14) Uani 0.930(3) 1 d D . P A 1
H7 H 0.553976 0.411802 0.306955 0.021 Uiso 0.930(3) 1 calc R U P A 1
C8 C 0.3040(8) 0.4110(12) 0.2600(6) 0.0138(12) Uani 0.930(3) 1 d D . P A 1
C9 C 0.2943(8) 0.2032(13) 0.3538(6) 0.0152(13) Uani 0.930(3) 1 d D . P A 1
H9 H 0.290355 0.016383 0.317340 0.018 Uiso 0.930(3) 1 calc R U P A 1
C8A C 0.411(5) 0.398(15) 0.246(6) 0.0138(12) Uani 0.070(3) 1 d D . P A 2
Cl1A Cl 0.776(3) 0.776(6) 0.175(2) 0.0372(5) Uani 0.070(3) 1 d D . P A 2
C5A C 0.580(4) 0.668(15) 0.166(6) 0.0232(15) Uani 0.070(3) 1 d D . P A 2
C4A C 0.446(5) 0.804(16) 0.087(7) 0.0258(19) Uani 0.070(3) 1 d D . P A 2
H4A H 0.459715 0.946856 0.036342 0.031 Uiso 0.070(3) 1 calc R U P A 2
C7A C 0.567(5) 0.475(13) 0.249(6) 0.0174(14) Uani 0.070(3) 1 d D . P A 2
H7A H 0.662078 0.397434 0.307780 0.021 Uiso 0.070(3) 1 calc R U P A 2
C3A C 0.291(6) 0.73(3) 0.084(11) 0.0243(15) Uani 0.070(3) 1 d D . P A 2
H3A H 0.197123 0.812973 0.028122 0.029 Uiso 0.070(3) 1 calc R U P A 2
C2A C 0.275(5) 0.531(15) 0.164(6) 0.0177(15) Uani 0.070(3) 1 d D . P A 2
C9A C 0.386(5) 0.199(10) 0.338(4) 0.0152(13) Uani 0.070(3) 1 d D . P A 2
H9A H 0.381270 0.010395 0.302253 0.018 Uiso 0.070(3) 1 calc R U P A 2
O1A O 0.117(5) 0.495(17) 0.163(7) 0.0223(11) Uani 0.070(3) 1 d D . P A 2
O2A O 0.515(6) 0.198(14) 0.449(4) 0.0206(10) Uani 0.070(3) 1 d D . P A 2
H2A H 0.558845 0.051153 0.463732 0.031 Uiso 0.070(3) 1 d R U P A 2
C6A C 0.221(5) 0.248(9) 0.354(4) 0.0192(14) Uani 0.070(3) 1 d D . P A 2
H6A H 0.196219 0.092218 0.399893 0.023 Uiso 0.070(3) 1 calc R U P A 2
C1A C 0.090(6) 0.266(12) 0.229(4) 0.0235(15) Uani 0.070(3) 1 d D . P A 2
H1AA H 0.091020 0.095103 0.182904 0.028 Uiso 0.070(3) 1 calc R U P A 2
H1AB H -0.018657 0.282291 0.237169 0.028 Uiso 0.070(3) 1 calc R U P A 2
Cl2A Cl 0.228(3) 0.566(5) 0.4347(18) 0.0219(4) Uani 0.070(3) 1 d D . P A 2

loop_
_atom_site_aniso_label
_atom_site_aniso_U_11
_atom_site_aniso_U_22
_atom_site_aniso_U_33
_atom_site_aniso_U_23
_atom_site_aniso_U_13
_atom_site_aniso_U_12
Cl1 0.0399(10) 0.0381(12) 0.0479(11) -0.0097(9) 0.0332(9) -0.0162(9)
Cl2 0.0324(8) 0.0110(7) 0.0289(8) -0.0028(7) 0.0188(7) -0.0003(7)
O1 0.015(2) 0.024(3) 0.024(2) 0.0031(19) 0.0007(18) 0.0006(19)
O2 0.021(2) 0.017(2) 0.016(2) -0.0010(19) -0.0022(19) 0.004(2)
C1 0.019(3) 0.014(3) 0.040(4) -0.004(3) 0.013(3) -0.007(3)
C2 0.016(3) 0.019(4) 0.018(3) -0.002(3) 0.006(3) 0.002(3)
C3 0.033(4) 0.019(4) 0.018(3) 0.000(3) 0.005(3) 0.005(3)
C4 0.041(4) 0.019(5) 0.021(3) 0.003(4) 0.016(3) 0.004(3)
C5 0.029(4) 0.021(4) 0.027(4) -0.009(3) 0.019(3) -0.006(3)
C6 0.025(3) 0.008(3) 0.028(3) 0.003(3) 0.014(3) 0.000(3)
C7 0.022(3) 0.013(4) 0.018(3) -0.008(2) 0.009(3) -0.002(3)
C8 0.020(3) 0.005(3) 0.017(3) -0.004(2) 0.007(2) -0.004(2)
C9 0.019(3) 0.009(3) 0.018(3) -0.003(2) 0.007(3) -0.001(3)
C8A 0.020(3) 0.005(3) 0.017(3) -0.004(2) 0.007(2) -0.004(2)
Cl1A 0.0399(10) 0.0381(12) 0.0479(11) -0.0097(9) 0.0332(9) -0.0162(9)
C5A 0.029(4) 0.021(4) 0.027(4) -0.009(3) 0.019(3) -0.006(3)
C4A 0.041(4) 0.019(5) 0.021(3) 0.003(4) 0.016(3) 0.004(3)
C7A 0.022(3) 0.013(4) 0.018(3) -0.008(2) 0.009(3) -0.002(3)
C3A 0.033(4) 0.019(4) 0.018(3) 0.000(3) 0.005(3) 0.005(3)
C2A 0.016(3) 0.019(4) 0.018(3) -0.002(3) 0.006(3) 0.002(3)
C9A 0.019(3) 0.009(3) 0.018(3) -0.003(2) 0.007(3) -0.001(3)
O1A 0.015(2) 0.024(3) 0.024(2) 0.0031(19) 0.0007(18) 0.0006(19)
O2A 0.021(2) 0.017(2) 0.016(2) -0.0010(19) -0.0022(19) 0.004(2)
C6A 0.025(3) 0.008(3) 0.028(3) 0.003(3) 0.014(3) 0.000(3)
C1A 0.019(3) 0.014(3) 0.040(4) -0.004(3) 0.013(3) -0.007(3)
Cl2A 0.0324(8) 0.0110(7) 0.0289(8) -0.0028(7) 0.0188(7) -0.0003(7)

loop_
_atom_type_symbol
_atom_type_description
_atom_type_scat_dispersion_real
_atom_type_scat_dispersion_imag
_atom_type_scat_source
C C 0.0181 0.0091 'International Tables Vol C Tables 4.2.6.8 and 6.1.1.4'
H H 0.0000 0.0000 'International Tables Vol C Tables 4.2.6.8 and 6.1.1.4'
Cl Cl 0.3639 0.7018 'International Tables Vol C Tables 4.2.6.8 and 6.1.1.4'
O O 0.0492 0.0322 'International Tables Vol C Tables 4.2.6.8 and 6.1.1.4'

loop_
_geom_angle_atom_site_label_1
_geom_angle_atom_site_label_2
_geom_angle_atom_site_label_3
_geom_angle
_geom_angle_site_symmetry_1
_geom_angle_site_symmetry_3
_geom_angle_publ_flag
C2 O1 C1 116.7(5) . . ?
C9 O2 H2 109.5 . . ?
O1 C1 H1A 108.9 . . ?
O1 C1 H1B 108.9 . . ?
O1 C1 C6 113.2(5) . . ?
H1A C1 H1B 107.8 . . ?
C6 C1 H1A 108.9 . . ?
C6 C1 H1B 108.9 . . ?
O1 C2 C3 115.8(6) . . ?
O1 C2 C8 123.6(6) . . ?
C3 C2 C8 120.5(6) . . ?
C2 C3 H3 119.8 . . ?
C4 C3 C2 120.4(7) . . ?
C4 C3 H3 119.8 . . ?
C3 C4 H4 120.6 . . ?
C5 C4 C3 118.9(7) . . ?
C5 C4 H4 120.6 . . ?
C4 C5 Cl1 119.9(6) . . ?
C4 C5 C7 122.0(7) . . ?
C7 C5 Cl1 118.2(6) . . ?
Cl2 C6 H6 109.0 . . ?
C1 C6 Cl2 110.1(5) . . ?
C1 C6 H6 109.0 . . ?
C1 C6 C9 109.7(5) . . ?
C9 C6 Cl2 110.0(4) . . ?
C9 C6 H6 109.0 . . ?
C5 C7 H7 120.4 . . ?
C5 C7 C8 119.2(6) . . ?
C8 C7 H7 120.4 . . ?
C2 C8 C7 119.1(6) . . ?
C2 C8 C9 120.1(6) . . ?
C7 C8 C9 120.8(6) . . ?
O2 C9 C6 112.8(5) . . ?
O2 C9 C8 112.3(5) . . ?
O2 C9 H9 107.3 . . ?
C6 C9 H9 107.3 . . ?
C8 C9 C6 109.4(5) . . ?
C8 C9 H9 107.3 . . ?
C7A C8A C9A 122(3) . . ?
C2A C8A C7A 119(3) . . ?
C2A C8A C9A 119(3) . . ?
C4A C5A Cl1A 118(3) . . ?
C4A C5A C7A 122(3) . . ?
C7A C5A Cl1A 119(3) . . ?
C5A C4A H4A 120.7 . . ?
C5A C4A C3A 119(3) . . ?
C3A C4A H4A 120.7 . . ?
C8A C7A H7A 120.7 . . ?
C5A C7A C8A 119(3) . . ?
C5A C7A H7A 120.7 . . ?
C4A C3A H3A 120.1 . . ?
C2A C3A C4A 120(3) . . ?
C2A C3A H3A 120.1 . . ?
C3A C2A C8A 122(3) . . ?
O1A C2A C8A 123(3) . . ?
O1A C2A C3A 115(3) . . ?
C8A C9A H9A 106.8 . . ?
C8A C9A C6A 111(3) . . ?
O2A C9A C8A 113(3) . . ?
O2A C9A H9A 106.8 . . ?
O2A C9A C6A 112(3) . . ?
C6A C9A H9A 106.8 . . ?
C2A O1A C1A 116(4) . . ?
C9A O2A H2A 112.1 . . ?
C9A C6A H6A 109.7 . . ?
C9A C6A Cl2A 110(3) . . ?
C1A C6A C9A 108(3) . . ?
C1A C6A H6A 109.7 . . ?
C1A C6A Cl2A 110(3) . . ?
Cl2A C6A H6A 109.7 . . ?
O1A C1A C6A 111(3) . . ?
O1A C1A H1AA 109.4 . . ?
O1A C1A H1AB 109.4 . . ?
C6A C1A H1AA 109.4 . . ?
C6A C1A H1AB 109.4 . . ?
H1AA C1A H1AB 108.0 . . ?

loop_
_geom_bond_atom_site_label_1
_geom_bond_atom_site_label_2
_geom_bond_distance
_geom_bond_site_symmetry_2
_geom_bond_publ_flag
Cl1 C5 1.750(7) . ?
Cl2 C6 1.803(7) . ?
O1 C1 1.421(9) . ?
O1 C2 1.378(8) . ?
O2 H2 0.8400 . ?
O2 C9 1.401(7) . ?
C1 H1A 0.9900 . ?
C1 H1B 0.9900 . ?
C1 C6 1.506(10) . ?
C2 C3 1.386(10) . ?
C2 C8 1.398(9) . ?
C3 H3 0.9500 . ?
C3 C4 1.386(12) . ?
C4 H4 0.9500 . ?
C4 C5 1.379(11) . ?
C5 C7 1.386(10) . ?
C6 H6 1.0000 . ?
C6 C9 1.527(9) . ?
C7 H7 0.9500 . ?
C7 C8 1.399(10) . ?
C8 C9 1.517(9) . ?
C9 H9 1.0000 . ?
C8A C7A 1.40(3) . ?
C8A C2A 1.40(3) . ?
C8A C9A 1.51(3) . ?
Cl1A C5A 1.75(3) . ?
C5A C4A 1.38(3) . ?
C5A C7A 1.39(3) . ?
C4A H4A 0.9500 . ?
C4A C3A 1.38(3) . ?
C7A H7A 0.9500 . ?
C3A H3A 0.9500 . ?
C3A C2A 1.38(3) . ?
C2A O1A 1.38(3) . ?
C9A H9A 1.0000 . ?
C9A O2A 1.39(3) . ?
C9A C6A 1.53(3) . ?
O1A C1A 1.42(3) . ?
O2A H2A 0.7990 . ?
C6A H6A 1.0000 . ?
C6A C1A 1.51(3) . ?
C6A Cl2A 1.81(3) . ?
C1A H1AA 0.9900 . ?
C1A H1AB 0.9900 . ?

loop_
_geom_torsion_atom_site_label_1
_geom_torsion_atom_site_label_2
_geom_torsion_atom_site_label_3
_geom_torsion_atom_site_label_4
_geom_torsion
_geom_torsion_site_symmetry_1
_geom_torsion_site_symmetry_2
_geom_torsion_site_symmetry_3
_geom_torsion_site_symmetry_4
_geom_torsion_publ_flag
Cl1 C5 C7 C8 178.6(5) . . . . ?
Cl2 C6 C9 O2 53.6(6) . . . . ?
Cl2 C6 C9 C8 -72.1(6) . . . . ?
O1 C1 C6 Cl2 61.1(7) . . . . ?
O1 C1 C6 C9 -60.2(7) . . . . ?
O1 C2 C3 C4 176.5(7) . . . . ?
O1 C2 C8 C7 -176.2(6) . . . . ?
O1 C2 C8 C9 2.8(10) . . . . ?
C1 O1 C2 C3 171.7(6) . . . . ?
C1 O1 C2 C8 -11.0(10) . . . . ?
C1 C6 C9 O2 174.9(5) . . . . ?
C1 C6 C9 C8 49.1(7) . . . . ?
C2 O1 C1 C6 39.9(8) . . . . ?
C2 C3 C4 C5 0.1(12) . . . . ?
C2 C8 C9 O2 -148.8(6) . . . . ?
C2 C8 C9 C6 -22.8(8) . . . . ?
C3 C2 C8 C7 0.9(10) . . . . ?
C3 C2 C8 C9 179.9(6) . . . . ?
C3 C4 C5 Cl1 -178.5(6) . . . . ?
C3 C4 C5 C7 0.7(12) . . . . ?
C4 C5 C7 C8 -0.7(10) . . . . ?
C5 C7 C8 C2 -0.2(9) . . . . ?
C5 C7 C8 C9 -179.2(6) . . . . ?
C7 C8 C9 O2 30.2(8) . . . . ?
C7 C8 C9 C6 156.2(6) . . . . ?
C8 C2 C3 C4 -0.9(12) . . . . ?
C8A C2A O1A C1A -15(13) . . . . ?
C8A C9A C6A C1A 48(5) . . . . ?
C8A C9A C6A Cl2A -71(5) . . . . ?
Cl1A C5A C4A C3A -177(10) . . . . ?
Cl1A C5A C7A C8A 177(7) . . . . ?
C5A C4A C3A C2A 3(20) . . . . ?
C4A C5A C7A C8A 6(14) . . . . ?
C4A C3A C2A C8A -2(20) . . . . ?
C4A C3A C2A O1A 173(12) . . . . ?
C7A C8A C2A C3A 2(15) . . . . ?
C7A C8A C2A O1A -172(8) . . . . ?
C7A C8A C9A O2A 27(9) . . . . ?
C7A C8A C9A C6A 154(7) . . . . ?
C7A C5A C4A C3A -6(16) . . . . ?
C3A C2A O1A C1A 170(10) . . . . ?
C2A C8A C7A C5A -4(13) . . . . ?
C2A C8A C9A O2A -146(7) . . . . ?
C2A C8A C9A C6A -20(9) . . . . ?
C2A O1A C1A C6A 47(9) . . . . ?
C9A C8A C7A C5A -177(7) . . . . ?
C9A C8A C2A C3A 175(10) . . . . ?
C9A C8A C2A O1A 2(13) . . . . ?
C9A C6A C1A O1A -64(5) . . . . ?
O2A C9A C6A C1A 176(4) . . . . ?
O2A C9A C6A Cl2A 56(5) . . . . ?
Cl2A C6A C1A O1A 56(6) . . . . ?
